data_7157783
loop_
_publ_author_name
'Hammers, Matthew D.'
'Hodny, Michael H.'
'Bader, Taysir K.'
'Mahmoodi, M. Mohsen'
'Fang, Sifei'
'Fenton, Alexander D.'
'Nurie, Kadiro'
'Trial, Hallie O.'
'Xu, Feng'
'Healy, Andrew T.'
'Ball, Zachary T.'
'Blank, David A.'
'Distefano, Mark D.'

_publ_section_title
;
 Two-photon uncaging of bioactive thiols in live cells at wavelengths
 above 800 nm.
;
_journal_issue 10
_journal_name_full 'Organic &amp; biomolecular chemistry'
_journal_page_first 2213
_journal_page_last 2223
_journal_paper_doi 10.1039/d0ob01986k
_journal_volume 19
_journal_year 2021
_chemical_formula_moiety 'C25 H29 N O7'
_chemical_formula_sum 'C25 H29 N O7'
_chemical_formula_weight 455.49
_chemical_name_common 18087z
_space_group_crystal_system monoclinic
_space_group_IT_number 14
_space_group_name_Hall '-P 2yn'
_space_group_name_H-M_alt 'P 1 21/n 1'
_atom_sites_solution_hydrogens geom
_audit_creation_method SHELXL-2014/6
_audit_update_record
;
2019-07-26 deposited with the CCDC.	2020-11-23 downloaded from the CCDC.
;
_cell_angle_alpha 90
_cell_angle_beta 94.356(4)
_cell_angle_gamma 90
_cell_formula_units_Z 4
_cell_length_a 5.6978(7)
_cell_length_b 24.596(3)
_cell_length_c 16.9362(18)
_cell_measurement_reflns_used 2741
_cell_measurement_temperature 100(2)
_cell_measurement_theta_max 28.26
_cell_measurement_theta_min 2.41
_cell_volume 2366.6(5)
_computing_cell_refinement 'Bruker SAINT'
_computing_data_collection 'Bruker APEX3'
_computing_data_reduction 'Bruker SAINT'
_computing_molecular_graphics 'Bruker SHELXTL'
_computing_publication_material 'Bruker SHELXTL'
_computing_structure_refinement 'SHELXL-2014/7 (Sheldrick, 2014)'
_computing_structure_solution 'SHELXT-2014/6 (Sheldrick, 2014)'
_diffrn_ambient_temperature 100(2)
_diffrn_measured_fraction_theta_full 0.999
_diffrn_measured_fraction_theta_max 0.998
_diffrn_measurement_device_type 'Bruker VENTURE PHOTON-II'
_diffrn_measurement_method '\f and \w scans'
_diffrn_radiation_type MoK\a
_diffrn_radiation_wavelength 0.71073
_diffrn_reflns_av_R_equivalents 0.0418
_diffrn_reflns_av_unetI/netI 0.0246
_diffrn_reflns_Laue_measured_fraction_full 0.999
_diffrn_reflns_Laue_measured_fraction_max 0.998
_diffrn_reflns_limit_h_max 7
_diffrn_reflns_limit_h_min -7
_diffrn_reflns_limit_k_max 32
_diffrn_reflns_limit_k_min -31
_diffrn_reflns_limit_l_max 22
_diffrn_reflns_limit_l_min -21
_diffrn_reflns_number 44637
_diffrn_reflns_point_group_measured_fraction_full 0.999
_diffrn_reflns_point_group_measured_fraction_max 0.998
_diffrn_reflns_theta_full 25.242
_diffrn_reflns_theta_max 28.327
_diffrn_reflns_theta_min 2.412
_diffrn_source microfocus
_exptl_absorpt_coefficient_mu 0.093
_exptl_absorpt_correction_T_max 0.7457
_exptl_absorpt_correction_T_min 0.6994
_exptl_absorpt_correction_type multi-scan
_exptl_absorpt_process_details 'SADABS-2016/2 (Sheldrick, 2015)'
_exptl_crystal_colour colourless
_exptl_crystal_density_diffrn 1.278
_exptl_crystal_description Block
_exptl_crystal_F_000 968
_exptl_crystal_size_max 0.180
_exptl_crystal_size_mid 0.170
_exptl_crystal_size_min 0.160
_exptl_transmission_factor_max 0.7457
_exptl_transmission_factor_min 0.6994
_refine_diff_density_max 0.600
_refine_diff_density_min -0.263
_refine_diff_density_rms 0.049
_refine_ls_extinction_method none
_refine_ls_goodness_of_fit_ref 1.043
_refine_ls_hydrogen_treatment constr
_refine_ls_matrix_type full
_refine_ls_number_parameters 305
_refine_ls_number_reflns 5895
_refine_ls_number_restraints 0
_refine_ls_restrained_S_all 1.043
_refine_ls_R_factor_all 0.0677
_refine_ls_R_factor_gt 0.0538
_refine_ls_shift/su_max 0.000
_refine_ls_shift/su_mean 0.000
_refine_ls_structure_factor_coef Fsqd
_refine_ls_weighting_details 'w=1/[\s^2^(Fo^2^)+(0.0626P)^2^+1.5754P] where P=(Fo^2^+2Fc^2^)/3'
_refine_ls_weighting_scheme calc
_refine_ls_wR_factor_gt 0.1366
_refine_ls_wR_factor_ref 0.1467
_reflns_Friedel_coverage 0.000
_reflns_number_gt 4769
_reflns_number_total 5895
_reflns_threshold_expression 'I > 2\s(I)'
_cod_data_source_file d0ob01986k2.cif
_cod_data_source_block 18087z
_cod_depositor_comments 'Adding full bibliography for 7157783.cif.'
_cod_original_sg_symbol_H-M 'P 21/n'
_cod_database_code 7157783
_shelx_space_group_comment
;
The symmetry employed for this shelxl refinement is uniquely defined
by the following loop, which should always be used as a source of
symmetry information in preference to the above space-group names.
They are only intended as comments.
;
_shelx_estimated_absorpt_t_min 0.983
_shelx_estimated_absorpt_t_max 0.985
_shelxl_version_number 2014/6

loop_
_space_group_symop_operation_xyz
'x, y, z'
'-x+1/2, y+1/2, -z+1/2'
'-x, -y, -z'
'x-1/2, -y-1/2, z-1/2'

loop_
_atom_site_label
_atom_site_type_symbol
_atom_site_fract_x
_atom_site_fract_y
_atom_site_fract_z
_atom_site_U_iso_or_equiv
_atom_site_adp_type
_atom_site_occupancy
_atom_site_site_symmetry_order
_atom_site_calc_flag
_atom_site_refinement_flags_posn
_atom_site_refinement_flags_adp
_atom_site_refinement_flags_occupancy
_atom_site_disorder_assembly
_atom_site_disorder_group
O1 O 0.7165(2) 0.43227(5) 0.49597(7) 0.0311(3) Uani 1 1 d . . . . .
N1 N 0.3171(3) 0.28021(6) 0.61572(8) 0.0268(3) Uani 1 1 d . . . . .
C1 C 0.3205(3) 0.47946(7) 0.33338(10) 0.0296(3) Uani 1 1 d . . . . .
H1 H 0.1704 0.4698 0.3092 0.036 Uiso 1 1 calc R U . . .
O2 O 0.2880(3) 0.51119(7) 0.11437(9) 0.0546(4) Uani 1 1 d . . . . .
C2 C 0.4425(3) 0.52388(7) 0.30638(10) 0.0316(4) Uani 1 1 d . . . . .
C3 C 0.6656(3) 0.53678(7) 0.34146(10) 0.0339(4) Uani 1 1 d . . . . .
H3 H 0.7486 0.5666 0.3212 0.041 Uiso 1 1 calc R U . . .
O3 O 0.6187(3) 0.55661(6) 0.14776(8) 0.0453(4) Uani 1 1 d . . . . .
O4 O 0.0755(2) 0.33602(5) 0.68007(7) 0.0329(3) Uani 1 1 d . . . . .
C4 C 0.7701(3) 0.50758(8) 0.40483(10) 0.0340(4) Uani 1 1 d . . . . .
H4 H 0.9213 0.5168 0.4286 0.041 Uiso 1 1 calc R U . . .
C6 C 0.5358(3) 0.35531(7) 0.56040(10) 0.0286(3) Uani 1 1 d . . . . .
H6 H 0.6628 0.3506 0.5995 0.034 Uiso 1 1 calc R U . . .
O6 O 0.5402(3) 0.22816(6) 0.54042(10) 0.0578(5) Uani 1 1 d . . . . .
O5 O 0.1967(2) 0.25628(5) 0.73574(7) 0.0289(3) Uani 1 1 d . . . . .
C7 C 0.3369(3) 0.32309(7) 0.55755(9) 0.0263(3) Uani 1 1 d . . . . .
O7 O 0.3720(2) 0.19013(5) 0.64338(7) 0.0308(3) Uani 1 1 d . . . . .
C8 C 0.1506(3) 0.32964(7) 0.49962(10) 0.0306(4) Uani 1 1 d . . . . .
H8 H 0.0179 0.3062 0.4996 0.037 Uiso 1 1 calc R U . . .
C9 C 0.1562(3) 0.36957(7) 0.44249(10) 0.0292(3) Uani 1 1 d . . . . .
H9 H 0.0292 0.3741 0.4033 0.035 Uiso 1 1 calc R U . . .
C10 C 0.3531(3) 0.40298(7) 0.44396(9) 0.0265(3) Uani 1 1 d . . . . .
C11 C 0.4237(3) 0.44914(7) 0.39716(9) 0.0273(3) Uani 1 1 d . . . . .
C12 C 0.6436(3) 0.46461(7) 0.43146(9) 0.0293(4) Uani 1 1 d . . . . .
C13 C 0.5378(3) 0.39536(7) 0.50186(9) 0.0268(3) Uani 1 1 d . . . . .
C14 C 0.3290(4) 0.55814(8) 0.23930(11) 0.0412(5) Uani 1 1 d . . . . .
H14A H 0.1556 0.5556 0.2395 0.049 Uiso 1 1 calc R U . . .
H14B H 0.3743 0.5967 0.2477 0.049 Uiso 1 1 calc R U . . .
C15 C 0.4033(3) 0.53948(7) 0.16037(10) 0.0320(4) Uani 1 1 d . . . . .
C16 C 0.7080(4) 0.54093(10) 0.07382(11) 0.0459(5) Uani 1 1 d . . . . .
H16A H 0.8784 0.5470 0.0765 0.069 Uiso 1 1 calc R U . . .
H16B H 0.6316 0.5628 0.0308 0.069 Uiso 1 1 calc R U . . .
H16C H 0.6747 0.5023 0.0638 0.069 Uiso 1 1 calc R U . . .
C17 C 0.1828(3) 0.29370(6) 0.67981(9) 0.0251(3) Uani 1 1 d . . . . .
C18 C 0.0789(3) 0.26454(7) 0.81014(9) 0.0265(3) Uani 1 1 d . . . . .
C19 C -0.1865(3) 0.26775(9) 0.79263(13) 0.0411(4) Uani 1 1 d . . . . .
H19A H -0.2634 0.2665 0.8424 0.062 Uiso 1 1 calc R U . . .
H19B H -0.2400 0.2370 0.7592 0.062 Uiso 1 1 calc R U . . .
H19C H -0.2272 0.3019 0.7650 0.062 Uiso 1 1 calc R U . . .
C20 C 0.1469(4) 0.21291(8) 0.85526(10) 0.0349(4) Uani 1 1 d . . . . .
H20A H 0.0833 0.2140 0.9074 0.052 Uiso 1 1 calc R U . . .
H20B H 0.3188 0.2100 0.8619 0.052 Uiso 1 1 calc R U . . .
H20C H 0.0824 0.1814 0.8256 0.052 Uiso 1 1 calc R U . . .
C21 C 0.1782(4) 0.31431(8) 0.85280(11) 0.0379(4) Uani 1 1 d . . . . .
H21A H 0.1186 0.3163 0.9055 0.057 Uiso 1 1 calc R U . . .
H21B H 0.1300 0.3469 0.8225 0.057 Uiso 1 1 calc R U . . .
H21C H 0.3504 0.3120 0.8581 0.057 Uiso 1 1 calc R U . . .
C22 C 0.4226(3) 0.23062(7) 0.59661(10) 0.0326(4) Uani 1 1 d . . . . .
C23 C 0.4629(4) 0.13459(7) 0.62874(12) 0.0371(4) Uani 1 1 d . . . . .
C24 C 0.7275(4) 0.13451(11) 0.6323(2) 0.0722(9) Uani 1 1 d . . . . .
H24A H 0.7837 0.0975 0.6236 0.108 Uiso 1 1 calc R U . . .
H24B H 0.7905 0.1473 0.6845 0.108 Uiso 1 1 calc R U . . .
H24C H 0.7807 0.1587 0.5913 0.108 Uiso 1 1 calc R U . . .
C25 C 0.3546(5) 0.11451(9) 0.54874(13) 0.0518(6) Uani 1 1 d . . . . .
H25A H 0.4002 0.0766 0.5410 0.078 Uiso 1 1 calc R U . . .
H25B H 0.4114 0.1370 0.5064 0.078 Uiso 1 1 calc R U . . .
H25C H 0.1827 0.1171 0.5475 0.078 Uiso 1 1 calc R U . . .
C26 C 0.3671(4) 0.10179(8) 0.69452(12) 0.0464(5) Uani 1 1 d . . . . .
H26A H 0.4128 0.0636 0.6894 0.070 Uiso 1 1 calc R U . . .
H26B H 0.1951 0.1046 0.6910 0.070 Uiso 1 1 calc R U . . .
H26C H 0.4314 0.1159 0.7458 0.070 Uiso 1 1 calc R U . . .

loop_
_atom_site_aniso_label
_atom_site_aniso_U_11
_atom_site_aniso_U_22
_atom_site_aniso_U_33
_atom_site_aniso_U_23
_atom_site_aniso_U_13
_atom_site_aniso_U_12
O1 0.0301(6) 0.0366(7) 0.0268(6) 0.0017(5) 0.0033(5) -0.0031(5)
N1 0.0340(7) 0.0267(7) 0.0206(6) 0.0029(5) 0.0085(5) 0.0047(6)
C1 0.0341(9) 0.0317(9) 0.0235(7) -0.0030(6) 0.0057(6) 0.0005(7)
O2 0.0495(9) 0.0704(11) 0.0438(8) -0.0078(8) 0.0026(7) -0.0183(8)
C2 0.0447(10) 0.0279(8) 0.0235(8) -0.0010(6) 0.0114(7) 0.0049(7)
C3 0.0448(10) 0.0288(9) 0.0302(8) -0.0033(7) 0.0167(8) -0.0056(7)
O3 0.0538(9) 0.0533(9) 0.0296(7) -0.0084(6) 0.0098(6) -0.0231(7)
O4 0.0422(7) 0.0291(6) 0.0292(6) 0.0060(5) 0.0139(5) 0.0108(5)
C4 0.0347(9) 0.0393(10) 0.0290(8) -0.0065(7) 0.0077(7) -0.0041(7)
C6 0.0310(8) 0.0333(9) 0.0223(7) -0.0030(6) 0.0065(6) 0.0025(7)
O6 0.0859(12) 0.0357(8) 0.0585(9) -0.0022(7) 0.0484(9) 0.0057(8)
O5 0.0394(7) 0.0268(6) 0.0221(5) 0.0050(4) 0.0129(5) 0.0088(5)
C7 0.0337(8) 0.0261(8) 0.0204(7) 0.0013(6) 0.0102(6) 0.0032(6)
O7 0.0413(7) 0.0258(6) 0.0264(6) 0.0004(4) 0.0087(5) 0.0106(5)
C8 0.0356(9) 0.0336(9) 0.0230(8) -0.0015(6) 0.0057(7) -0.0018(7)
C9 0.0318(8) 0.0335(9) 0.0222(7) -0.0010(6) 0.0020(6) -0.0020(7)
C10 0.0294(8) 0.0286(8) 0.0216(7) -0.0042(6) 0.0034(6) 0.0024(6)
C11 0.0354(9) 0.0255(8) 0.0223(7) -0.0037(6) 0.0103(6) -0.0009(6)
C12 0.0353(9) 0.0323(9) 0.0209(7) -0.0017(6) 0.0069(6) 0.0040(7)
C13 0.0271(8) 0.0299(8) 0.0240(7) -0.0064(6) 0.0062(6) 0.0000(6)
C14 0.0598(13) 0.0333(10) 0.0320(9) 0.0061(7) 0.0127(9) 0.0115(9)
C15 0.0423(10) 0.0262(8) 0.0277(8) 0.0061(6) 0.0040(7) 0.0021(7)
C16 0.0447(11) 0.0663(14) 0.0277(9) 0.0018(9) 0.0087(8) -0.0049(10)
C17 0.0292(8) 0.0259(8) 0.0207(7) 0.0018(6) 0.0061(6) 0.0019(6)
C18 0.0319(8) 0.0270(8) 0.0223(7) 0.0038(6) 0.0129(6) 0.0042(6)
C19 0.0335(10) 0.0450(11) 0.0462(11) 0.0096(9) 0.0123(8) 0.0037(8)
C20 0.0449(10) 0.0332(9) 0.0283(8) 0.0096(7) 0.0143(7) 0.0091(8)
C21 0.0535(12) 0.0360(10) 0.0259(8) -0.0024(7) 0.0146(8) -0.0039(8)
C22 0.0403(9) 0.0299(9) 0.0290(8) -0.0023(7) 0.0121(7) 0.0037(7)
C23 0.0430(10) 0.0258(8) 0.0433(10) -0.0049(7) 0.0090(8) 0.0098(7)
C24 0.0445(13) 0.0421(13) 0.129(3) -0.0191(15) 0.0030(15) 0.0142(10)
C25 0.0790(16) 0.0390(11) 0.0390(11) -0.0068(9) 0.0148(11) -0.0062(11)
C26 0.0718(15) 0.0318(10) 0.0359(10) 0.0052(8) 0.0059(10) 0.0178(10)

loop_
_atom_type_symbol
_atom_type_description
_atom_type_scat_dispersion_real
_atom_type_scat_dispersion_imag
_atom_type_scat_source
C C 0.0033 0.0016 'International Tables Vol C Tables 4.2.6.8 and 6.1.1.4'
H H 0.0000 0.0000 'International Tables Vol C Tables 4.2.6.8 and 6.1.1.4'
N N 0.0061 0.0033 'International Tables Vol C Tables 4.2.6.8 and 6.1.1.4'
O O 0.0106 0.0060 'International Tables Vol C Tables 4.2.6.8 and 6.1.1.4'

loop_
_geom_angle_atom_site_label_1
_geom_angle_atom_site_label_2
_geom_angle_atom_site_label_3
_geom_angle
_geom_angle_site_symmetry_1
_geom_angle_site_symmetry_3
_geom_angle_publ_flag
C13 O1 C12 104.88(13) . . ?
C22 N1 C17 130.15(14) . . ?
C22 N1 C7 114.61(13) . . ?
C17 N1 C7 115.11(13) . . ?
C2 C1 C11 118.66(16) . . ?
C2 C1 H1 120.7 . . ?
C11 C1 H1 120.7 . . ?
C1 C2 C3 119.98(16) . . ?
C1 C2 C14 119.11(18) . . ?
C3 C2 C14 120.91(17) . . ?
C4 C3 C2 122.28(17) . . ?
C4 C3 H3 118.9 . . ?
C2 C3 H3 118.9 . . ?
C15 O3 C16 116.49(15) . . ?
C12 C4 C3 116.54(17) . . ?
C12 C4 H4 121.7 . . ?
C3 C4 H4 121.7 . . ?
C7 C6 C13 115.49(15) . . ?
C7 C6 H6 122.3 . . ?
C13 C6 H6 122.3 . . ?
C17 O5 C18 120.50(12) . . ?
C6 C7 C8 122.38(15) . . ?
C6 C7 N1 119.89(15) . . ?
C8 C7 N1 117.72(15) . . ?
C22 O7 C23 119.92(13) . . ?
C9 C8 C7 121.10(16) . . ?
C9 C8 H8 119.4 . . ?
C7 C8 H8 119.5 . . ?
C8 C9 C10 118.03(16) . . ?
C8 C9 H9 121.0 . . ?
C10 C9 H9 121.0 . . ?
C9 C10 C13 119.87(15) . . ?
C9 C10 C11 134.94(16) . . ?
C13 C10 C11 105.17(15) . . ?
C12 C11 C1 119.10(15) . . ?
C12 C11 C10 105.22(15) . . ?
C1 C11 C10 135.61(16) . . ?
C4 C12 O1 124.44(16) . . ?
C4 C12 C11 123.40(16) . . ?
O1 C12 C11 112.15(15) . . ?
O1 C13 C10 112.58(15) . . ?
O1 C13 C6 124.28(15) . . ?
C10 C13 C6 123.12(16) . . ?
C15 C14 C2 111.26(15) . . ?
C15 C14 H14A 109.4 . . ?
C2 C14 H14A 109.4 . . ?
C15 C14 H14B 109.4 . . ?
C2 C14 H14B 109.4 . . ?
H14A C14 H14B 108.0 . . ?
O2 C15 O3 123.01(17) . . ?
O2 C15 C14 125.14(19) . . ?
O3 C15 C14 111.81(17) . . ?
O3 C16 H16A 109.5 . . ?
O3 C16 H16B 109.5 . . ?
H16A C16 H16B 109.5 . . ?
O3 C16 H16C 109.5 . . ?
H16A C16 H16C 109.5 . . ?
H16B C16 H16C 109.5 . . ?
O4 C17 O5 127.00(14) . . ?
O4 C17 N1 120.58(14) . . ?
O5 C17 N1 112.41(13) . . ?
O5 C18 C21 109.87(13) . . ?
O5 C18 C20 101.44(12) . . ?
C21 C18 C20 111.45(15) . . ?
O5 C18 C19 110.38(14) . . ?
C21 C18 C19 112.46(16) . . ?
C20 C18 C19 110.71(15) . . ?
C18 C19 H19A 109.5 . . ?
C18 C19 H19B 109.5 . . ?
H19A C19 H19B 109.5 . . ?
C18 C19 H19C 109.5 . . ?
H19A C19 H19C 109.5 . . ?
H19B C19 H19C 109.5 . . ?
C18 C20 H20A 109.5 . . ?
C18 C20 H20B 109.5 . . ?
H20A C20 H20B 109.5 . . ?
C18 C20 H20C 109.5 . . ?
H20A C20 H20C 109.5 . . ?
H20B C20 H20C 109.5 . . ?
C18 C21 H21A 109.5 . . ?
C18 C21 H21B 109.5 . . ?
H21A C21 H21B 109.5 . . ?
C18 C21 H21C 109.5 . . ?
H21A C21 H21C 109.5 . . ?
H21B C21 H21C 109.5 . . ?
O6 C22 O7 126.60(17) . . ?
O6 C22 N1 119.80(17) . . ?
O7 C22 N1 113.57(14) . . ?
O7 C23 C24 110.78(17) . . ?
O7 C23 C26 102.57(14) . . ?
C24 C23 C26 112.7(2) . . ?
O7 C23 C25 108.81(16) . . ?
C24 C23 C25 111.8(2) . . ?
C26 C23 C25 109.72(18) . . ?
C23 C24 H24A 109.5 . . ?
C23 C24 H24B 109.5 . . ?
H24A C24 H24B 109.5 . . ?
C23 C24 H24C 109.5 . . ?
H24A C24 H24C 109.5 . . ?
H24B C24 H24C 109.5 . . ?
C23 C25 H25A 109.5 . . ?
C23 C25 H25B 109.5 . . ?
H25A C25 H25B 109.5 . . ?
C23 C25 H25C 109.5 . . ?
H25A C25 H25C 109.5 . . ?
H25B C25 H25C 109.5 . . ?
C23 C26 H26A 109.5 . . ?
C23 C26 H26B 109.5 . . ?
H26A C26 H26B 109.5 . . ?
C23 C26 H26C 109.5 . . ?
H26A C26 H26C 109.5 . . ?
H26B C26 H26C 109.5 . . ?

loop_
_geom_bond_atom_site_label_1
_geom_bond_atom_site_label_2
_geom_bond_distance
_geom_bond_site_symmetry_2
_geom_bond_publ_flag
O1 C13 1.373(2) . ?
O1 C12 1.389(2) . ?
N1 C22 1.408(2) . ?
N1 C17 1.414(2) . ?
N1 C7 1.453(2) . ?
C1 C2 1.391(2) . ?
C1 C11 1.404(2) . ?
C1 H1 0.9500 . ?
O2 C15 1.202(2) . ?
C2 C3 1.398(3) . ?
C2 C14 1.519(3) . ?
C3 C4 1.387(3) . ?
C3 H3 0.9500 . ?
O3 C15 1.330(2) . ?
O3 C16 1.440(2) . ?
O4 C17 1.207(2) . ?
C4 C12 1.375(3) . ?
C4 H4 0.9500 . ?
C6 C7 1.381(2) . ?
C6 C13 1.398(2) . ?
C6 H6 0.9500 . ?
O6 C22 1.206(2) . ?
O5 C17 1.3188(19) . ?
O5 C18 1.4857(18) . ?
C7 C8 1.399(2) . ?
O7 C22 1.318(2) . ?
O7 C23 1.488(2) . ?
C8 C9 1.381(2) . ?
C8 H8 0.9500 . ?
C9 C10 1.389(2) . ?
C9 H9 0.9500 . ?
C10 C13 1.396(2) . ?
C10 C11 1.459(2) . ?
C11 C12 1.394(3) . ?
C14 C15 1.504(3) . ?
C14 H14A 0.9900 . ?
C14 H14B 0.9900 . ?
C16 H16A 0.9800 . ?
C16 H16B 0.9800 . ?
C16 H16C 0.9800 . ?
C18 C21 1.509(3) . ?
C18 C20 1.517(2) . ?
C18 C19 1.521(3) . ?
C19 H19A 0.9800 . ?
C19 H19B 0.9800 . ?
C19 H19C 0.9800 . ?
C20 H20A 0.9800 . ?
C20 H20B 0.9800 . ?
C20 H20C 0.9800 . ?
C21 H21A 0.9800 . ?
C21 H21B 0.9800 . ?
C21 H21C 0.9800 . ?
C23 C24 1.504(3) . ?
C23 C26 1.510(3) . ?
C23 C25 1.527(3) . ?
C24 H24A 0.9800 . ?
C24 H24B 0.9800 . ?
C24 H24C 0.9800 . ?
C25 H25A 0.9800 . ?
C25 H25B 0.9800 . ?
C25 H25C 0.9800 . ?
C26 H26A 0.9800 . ?
C26 H26B 0.9800 . ?
C26 H26C 0.9800 . ?

loop_
_geom_torsion_atom_site_label_1
_geom_torsion_atom_site_label_2
_geom_torsion_atom_site_label_3
_geom_torsion_atom_site_label_4
_geom_torsion
_geom_torsion_site_symmetry_1
_geom_torsion_site_symmetry_2
_geom_torsion_site_symmetry_3
_geom_torsion_site_symmetry_4
_geom_torsion_publ_flag
C11 C1 C2 C3 1.5(2) . . . . ?
C11 C1 C2 C14 -177.90(15) . . . . ?
C1 C2 C3 C4 -1.9(3) . . . . ?
C14 C2 C3 C4 177.42(16) . . . . ?
C2 C3 C4 C12 0.5(3) . . . . ?
C13 C6 C7 C8 0.6(2) . . . . ?
C13 C6 C7 N1 179.98(14) . . . . ?
C22 N1 C7 C6 -85.21(19) . . . . ?
C17 N1 C7 C6 98.62(18) . . . . ?
C22 N1 C7 C8 94.22(19) . . . . ?
C17 N1 C7 C8 -81.95(19) . . . . ?
C6 C7 C8 C9 -0.8(3) . . . . ?
N1 C7 C8 C9 179.82(15) . . . . ?
C7 C8 C9 C10 0.3(2) . . . . ?
C8 C9 C10 C13 0.3(2) . . . . ?
C8 C9 C10 C11 -178.33(17) . . . . ?
C2 C1 C11 C12 0.3(2) . . . . ?
C2 C1 C11 C10 176.73(17) . . . . ?
C9 C10 C11 C12 178.86(18) . . . . ?
C13 C10 C11 C12 0.06(17) . . . . ?
C9 C10 C11 C1 2.1(3) . . . . ?
C13 C10 C11 C1 -176.70(18) . . . . ?
C3 C4 C12 O1 -177.43(15) . . . . ?
C3 C4 C12 C11 1.4(3) . . . . ?
C13 O1 C12 C4 179.28(16) . . . . ?
C13 O1 C12 C11 0.37(18) . . . . ?
C1 C11 C12 C4 -1.8(2) . . . . ?
C10 C11 C12 C4 -179.20(16) . . . . ?
C1 C11 C12 O1 177.14(14) . . . . ?
C10 C11 C12 O1 -0.27(18) . . . . ?
C12 O1 C13 C10 -0.33(17) . . . . ?
C12 O1 C13 C6 -178.65(15) . . . . ?
C9 C10 C13 O1 -178.85(14) . . . . ?
C11 C10 C13 O1 0.17(18) . . . . ?
C9 C10 C13 C6 -0.5(2) . . . . ?
C11 C10 C13 C6 178.51(15) . . . . ?
C7 C6 C13 O1 178.20(14) . . . . ?
C7 C6 C13 C10 0.1(2) . . . . ?
C1 C2 C14 C15 -94.1(2) . . . . ?
C3 C2 C14 C15 86.6(2) . . . . ?
C16 O3 C15 O2 1.9(3) . . . . ?
C16 O3 C15 C14 179.87(17) . . . . ?
C2 C14 C15 O2 100.3(2) . . . . ?
C2 C14 C15 O3 -77.7(2) . . . . ?
C18 O5 C17 O4 -2.1(3) . . . . ?
C18 O5 C17 N1 176.43(14) . . . . ?
C22 N1 C17 O4 -168.39(18) . . . . ?
C7 N1 C17 O4 7.0(2) . . . . ?
C22 N1 C17 O5 13.0(3) . . . . ?
C7 N1 C17 O5 -171.54(14) . . . . ?
C17 O5 C18 C21 -60.8(2) . . . . ?
C17 O5 C18 C20 -178.87(15) . . . . ?
C17 O5 C18 C19 63.7(2) . . . . ?
C23 O7 C22 O6 -0.2(3) . . . . ?
C23 O7 C22 N1 177.63(15) . . . . ?
C17 N1 C22 O6 -176.69(19) . . . . ?
C7 N1 C22 O6 7.9(3) . . . . ?
C17 N1 C22 O7 5.4(3) . . . . ?
C7 N1 C22 O7 -170.11(15) . . . . ?
C22 O7 C23 C24 59.1(3) . . . . ?
C22 O7 C23 C26 179.66(17) . . . . ?
C22 O7 C23 C25 -64.2(2) . . . . ?
